data_4105168
loop_
_publ_author_name
'Fernando Bozoglian'
'Sophie Romain'
'Mehmed Z. Ertem'
'Tanya K. Todorova'
'Cristina Sens'
'Joaquim Mola'
'Montserrat Rodr\'iguez'
'Isabel Romero'
'Jordi Benet-Buchholz'
'Xavier Fontrodona'
'Christopher J. Cramer'
'Laura Gagliardi'
'Antoni Llobet'

_publ_section_title
;
 The Ru-Hbpp Water Oxidation Catalyst
;
_journal_name_full 'Journal of the American Chemical Society'
_journal_page_first 15176
_journal_page_last 15187
_journal_paper_doi 10.1021/ja9036127
_journal_volume 131
_journal_year 2009
_chemical_formula_moiety 'C43 H30 Cl N10 O Ru2, 0.5(C3 H6 O), 0.5(C3 H6 O), 3(Cl O4)'
_chemical_formula_sum 'C46 H36 Cl4 N10 O14 Ru2'
_chemical_formula_weight 1296.79
_chemical_name_systematic
; 
 ? 
;
_space_group_IT_number 19
_symmetry_cell_setting orthorhombic
_symmetry_space_group_name_Hall 'P 2ac 2ab'
_symmetry_space_group_name_H-M 'P 21 21 21'
_atom_sites_solution_hydrogens geom
_atom_sites_solution_primary direct
_atom_sites_solution_secondary difmap
_audit_creation_method SHELXL-97
_cell_angle_alpha 90.00
_cell_angle_beta 90.00
_cell_angle_gamma 90.00
_cell_formula_units_Z 4
_cell_length_a 12.973(5)
_cell_length_b 16.288(6)
_cell_length_c 25.794(10)
_cell_measurement_temperature 573(2)
_cell_volume 5450(4)
_computing_cell_refinement 'Bruker SMART'
_computing_data_collection 'Bruker SMART'
_computing_data_reduction 'Bruker Shelxtl'
_computing_structure_refinement 'SHELXL-97 (Sheldrick, 1997)'
_computing_structure_solution 'SHELXS-97 (Sheldrick, 1990)'
_diffrn_ambient_temperature 300(2)
_diffrn_measured_fraction_theta_full 0.977
_diffrn_measured_fraction_theta_max 0.977
_diffrn_measurement_device_type 'CCD area detector'
_diffrn_measurement_method 'phi and omega scans'
_diffrn_radiation_monochromator graphite
_diffrn_radiation_source 'fine-focus sealed tube'
_diffrn_radiation_type MoK\a
_diffrn_radiation_wavelength 0.71073
_diffrn_reflns_av_R_equivalents 0.0889
_diffrn_reflns_av_sigmaI/netI 0.0710
_diffrn_reflns_limit_h_max 17
_diffrn_reflns_limit_h_min -17
_diffrn_reflns_limit_k_max 21
_diffrn_reflns_limit_k_min -21
_diffrn_reflns_limit_l_max 33
_diffrn_reflns_limit_l_min -33
_diffrn_reflns_number 83737
_diffrn_reflns_theta_full 28.60
_diffrn_reflns_theta_max 28.60
_diffrn_reflns_theta_min 2.01
_exptl_absorpt_coefficient_mu 0.822
_exptl_absorpt_correction_type none
_exptl_crystal_colour brown
_exptl_crystal_density_diffrn 1.580
_exptl_crystal_description needle
_exptl_crystal_F_000 2600
_exptl_crystal_size_max 0.1
_exptl_crystal_size_mid 0.05
_exptl_crystal_size_min 0.01
_refine_diff_density_max 1.010
_refine_diff_density_min -0.550
_refine_diff_density_rms 0.120
_refine_ls_abs_structure_details 'Flack H D (1983), Acta Cryst. A39, 876-881'
_refine_ls_abs_structure_Flack -0.01(4)
_refine_ls_extinction_method none
_refine_ls_goodness_of_fit_ref 0.987
_refine_ls_hydrogen_treatment constr
_refine_ls_matrix_type full
_refine_ls_number_parameters 725
_refine_ls_number_reflns 13478
_refine_ls_number_restraints 5
_refine_ls_restrained_S_all 0.990
_refine_ls_R_factor_all 0.0928
_refine_ls_R_factor_gt 0.0563
_refine_ls_shift/su_max 0.016
_refine_ls_shift/su_mean 0.001
_refine_ls_structure_factor_coef Fsqd
_refine_ls_weighting_details 'calc w=1/[\s^2^(Fo^2^)+(0.1019P)^2^+0.0000P] where P=(Fo^2^+2Fc^2^)/3'
_refine_ls_weighting_scheme calc
_refine_ls_wR_factor_gt 0.1444
_refine_ls_wR_factor_ref 0.1637
_reflns_number_gt 9258
_reflns_number_total 13478
_reflns_threshold_expression >2sigma(I)
_cod_data_source_file ja9036127_si_002_3.cif
_cod_data_source_block qul6211g
_cod_database_code 4105168

loop_
_symmetry_equiv_pos_as_xyz
'x, y, z'
'-x+1/2, -y, z+1/2'
'-x, y+1/2, -z+1/2'
'x+1/2, -y+1/2, -z'

loop_
_atom_site_label
_atom_site_type_symbol
_atom_site_fract_x
_atom_site_fract_y
_atom_site_fract_z
_atom_site_U_iso_or_equiv
_atom_site_adp_type
_atom_site_occupancy
_atom_site_symmetry_multiplicity
_atom_site_calc_flag
_atom_site_refinement_flags
Ru1 Ru 0.58770(4) 0.73851(3) 0.846757(18) 0.04098(12) Uani 1 1 d .
N1 N 0.5069(4) 0.7656(4) 0.9143(2) 0.0566(13) Uani 1 1 d .
C1 C 0.4288(6) 0.7233(6) 0.9333(4) 0.077(2) Uani 1 1 d .
H1A H 0.4057 0.6767 0.9160 0.093 Uiso 1 1 calc R
Ru2 Ru 0.68682(4) 0.52570(3) 0.885926(19) 0.04534(14) Uani 1 1 d .
N2 N 0.6462(4) 0.8479(3) 0.86674(19) 0.0454(12) Uani 1 1 d .
C2 C 0.3809(9) 0.7479(9) 0.9789(4) 0.111(4) Uani 1 1 d .
H2A H 0.3239 0.7193 0.9913 0.133 Uiso 1 1 calc R
Cl1 Cl 0.72401(12) 0.67178(9) 0.89647(6) 0.0501(4) Uani 1 1 d .
N3 N 0.6856(4) 0.7640(3) 0.78555(18) 0.0424(10) Uani 1 1 d .
C3 C 0.4186(9) 0.8159(8) 1.0063(4) 0.108(4) Uani 1 1 d .
H3A H 0.3898 0.8313 1.0378 0.129 Uiso 1 1 calc R
N4 N 0.8006(4) 0.5187(3) 0.8310(2) 0.0524(13) Uani 1 1 d .
C4 C 0.4959(7) 0.8572(7) 0.9861(3) 0.081(3) Uani 1 1 d .
H4A H 0.5212 0.9030 1.0035 0.098 Uiso 1 1 calc R
N5 N 0.8063(4) 0.4850(3) 0.92762(19) 0.0485(12) Uani 1 1 d .
C5 C 0.5406(6) 0.8339(5) 0.9395(3) 0.0601(18) Uani 1 1 d .
N6 N 0.6212(5) 0.5184(4) 0.9588(2) 0.0545(13) Uani 1 1 d .
C6 C 0.6187(5) 0.8796(4) 0.9129(3) 0.0535(16) Uani 1 1 d .
C7 C 0.6650(6) 0.9537(5) 0.9287(3) 0.065(2) Uani 1 1 d .
H7A H 0.6476 0.9772 0.9604 0.078 Uiso 1 1 calc R
N7 N 0.4598(4) 0.7666(4) 0.8025(2) 0.0509(12) Uani 1 1 d .
C8 C 0.7354(7) 0.9908(5) 0.8972(3) 0.073(2) Uani 1 1 d .
H8A H 0.7645 1.0406 0.9071 0.087 Uiso 1 1 calc R
N8 N 0.5329(4) 0.6315(3) 0.82801(18) 0.0428(11) Uani 1 1 d .
C9 C 0.7633(6) 0.9558(4) 0.8519(3) 0.068(2) Uani 1 1 d .
H9A H 0.8122 0.9808 0.8307 0.082 Uiso 1 1 calc R
N9 N 0.5679(4) 0.5544(3) 0.84333(19) 0.0446(11) Uani 1 1 d .
C10 C 0.7186(5) 0.8828(4) 0.8373(3) 0.0503(15) Uani 1 1 d .
N10 N 0.6252(5) 0.4133(3) 0.8678(2) 0.0532(14) Uani 1 1 d .
C11 C 0.7409(5) 0.8353(4) 0.7904(3) 0.0501(15) Uani 1 1 d .
C12 C 0.8113(7) 0.8585(5) 0.7528(3) 0.075(2) Uani 1 1 d .
H12A H 0.8488 0.9068 0.7565 0.090 Uiso 1 1 calc R
C13 C 0.8251(8) 0.8098(5) 0.7104(3) 0.084(3) Uani 1 1 d .
H13A H 0.8733 0.8247 0.6854 0.101 Uiso 1 1 calc R
C14 C 0.7693(7) 0.7397(5) 0.7041(3) 0.068(2) Uani 1 1 d .
H14A H 0.7777 0.7071 0.6748 0.082 Uiso 1 1 calc R
C15 C 0.6999(6) 0.7182(4) 0.7423(2) 0.0516(15) Uani 1 1 d .
H15A H 0.6615 0.6704 0.7382 0.062 Uiso 1 1 calc R
C16 C 0.7951(7) 0.5394(4) 0.7808(3) 0.0626(19) Uani 1 1 d .
H16A H 0.7315 0.5551 0.7676 0.075 Uiso 1 1 calc R
C17 C 0.8772(7) 0.5387(5) 0.7481(3) 0.075(2) Uani 1 1 d .
H17A H 0.8695 0.5539 0.7136 0.091 Uiso 1 1 calc R
C18 C 0.9713(9) 0.5152(7) 0.7668(4) 0.101(3) Uani 1 1 d .
H18A H 1.0289 0.5166 0.7453 0.121 Uiso 1 1 calc R
C19 C 0.9807(7) 0.4895(6) 0.8174(4) 0.079(2) Uani 1 1 d .
H19A H 1.0436 0.4703 0.8298 0.095 Uiso 1 1 calc R
C20 C 0.8958(6) 0.4926(4) 0.8496(3) 0.0598(17) Uani 1 1 d .
C21 C 0.8944(5) 0.4702(4) 0.9046(3) 0.0553(16) Uani 1 1 d .
C22 C 0.9739(6) 0.4333(5) 0.9319(4) 0.073(2) Uani 1 1 d .
H22A H 1.0353 0.4201 0.9152 0.087 Uiso 1 1 calc R
C23 C 0.9617(8) 0.4164(6) 0.9835(4) 0.083(3) Uani 1 1 d .
H23A H 1.0154 0.3940 1.0028 0.100 Uiso 1 1 calc R
C24 C 0.8700(8) 0.4328(6) 1.0057(3) 0.081(3) Uani 1 1 d .
H24A H 0.8605 0.4197 1.0405 0.097 Uiso 1 1 calc R
C25 C 0.7886(6) 0.4690(5) 0.9784(3) 0.0623(18) Uani 1 1 d .
C26 C 0.6881(7) 0.4893(5) 0.9956(3) 0.0663(19) Uani 1 1 d .
C27 C 0.6536(9) 0.4794(6) 1.0476(3) 0.088(3) Uani 1 1 d .
H27A H 0.6983 0.4610 1.0733 0.105 Uiso 1 1 calc R
C28 C 0.5510(10) 0.4980(7) 1.0593(4) 0.098(3) Uani 1 1 d .
H28A H 0.5267 0.4917 1.0930 0.118 Uiso 1 1 calc R
C29 C 0.4870(9) 0.5252(8) 1.0216(4) 0.101(3) Uani 1 1 d .
H29A H 0.4182 0.5368 1.0285 0.121 Uiso 1 1 calc R
C30 C 0.5269(7) 0.5350(6) 0.9728(3) 0.072(2) Uani 1 1 d .
H30A H 0.4828 0.5552 0.9474 0.087 Uiso 1 1 calc R
C31 C 0.4256(6) 0.8416(5) 0.7918(3) 0.0643(19) Uani 1 1 d .
H31A H 0.4632 0.8870 0.8028 0.077 Uiso 1 1 calc R
C32 C 0.3347(7) 0.8531(6) 0.7644(4) 0.084(3) Uani 1 1 d .
H32A H 0.3112 0.9063 0.7585 0.100 Uiso 1 1 calc R
C33 C 0.2802(8) 0.7898(6) 0.7464(4) 0.085(3) Uani 1 1 d .
H33A H 0.2194 0.7983 0.7282 0.103 Uiso 1 1 calc R
C34 C 0.3170(6) 0.7095(5) 0.7558(3) 0.073(2) Uani 1 1 d .
H34A H 0.2822 0.6640 0.7429 0.088 Uiso 1 1 calc R
C35 C 0.4045(5) 0.7006(4) 0.7842(2) 0.0510(14) Uani 1 1 d .
C36 C 0.4499(5) 0.6236(4) 0.7988(2) 0.0471(15) Uani 1 1 d .
C37 C 0.4271(5) 0.5359(4) 0.7928(3) 0.0548(16) Uani 1 1 d .
C38 C 0.5064(5) 0.4976(4) 0.8242(2) 0.0505(15) Uani 1 1 d .
C39 C 0.5353(6) 0.4170(4) 0.8397(3) 0.0568(17) Uani 1 1 d .
C40 C 0.4785(7) 0.3461(5) 0.8281(3) 0.078(2) Uani 1 1 d .
H40A H 0.4180 0.3486 0.8089 0.094 Uiso 1 1 calc R
C41 C 0.5161(8) 0.2724(5) 0.8465(4) 0.091(3) Uani 1 1 d .
H41A H 0.4793 0.2244 0.8403 0.110 Uiso 1 1 calc R
C42 C 0.6065(8) 0.2686(5) 0.8737(3) 0.087(3) Uani 1 1 d .
H42A H 0.6326 0.2184 0.8847 0.104 Uiso 1 1 calc R
C43 C 0.6581(7) 0.3402(4) 0.8844(3) 0.069(2) Uani 1 1 d .
H43A H 0.7184 0.3377 0.9039 0.083 Uiso 1 1 calc R
O1S O 0.005(2) 0.8656(10) 0.8427(9) 0.167(10) Uani 0.50 1 d P
C1S C 0.0081(17) 0.7325(13) 0.8286(10) 0.106(7) Uani 0.50 1 d P
H1SA H -0.0607 0.7405 0.8158 0.159 Uiso 0.50 1 calc PR
H1SB H 0.0076 0.6907 0.8548 0.159 Uiso 0.50 1 calc PR
H1SC H 0.0522 0.7159 0.8006 0.159 Uiso 0.50 1 calc PR
C2S C 0.047(2) 0.8104(11) 0.8511(7) 0.099(7) Uani 0.50 1 d P
C3S C 0.1471(16) 0.8020(13) 0.8795(9) 0.101(6) Uani 0.50 1 d P
H3SA H 0.1952 0.8418 0.8666 0.151 Uiso 0.50 1 calc PR
H3SB H 0.1742 0.7478 0.8743 0.151 Uiso 0.50 1 calc PR
H3SC H 0.1359 0.8111 0.9159 0.151 Uiso 0.50 1 calc PR
O1T O 0.3083(10) 0.6534(9) 0.5177(4) 0.089(4) Uani 0.50 1 d P
C2T C 0.2559(14) 0.6875(8) 0.4876(6) 0.062(4) Uani 0.50 1 d P
C1T C 0.1405(16) 0.6738(13) 0.4821(8) 0.092(6) Uani 0.50 1 d P
H1TA H 0.1230 0.6202 0.4948 0.137 Uiso 0.50 1 calc PR
H1TB H 0.1214 0.6780 0.4463 0.137 Uiso 0.50 1 calc PR
H1TC H 0.1041 0.7147 0.5018 0.137 Uiso 0.50 1 calc PR
C3T C 0.2989(19) 0.7360(14) 0.4459(12) 0.132(10) Uani 0.50 1 d P
H3TA H 0.3486 0.7737 0.4597 0.198 Uiso 0.50 1 calc PR
H3TB H 0.2447 0.7660 0.4291 0.198 Uiso 0.50 1 calc PR
H3TC H 0.3318 0.7004 0.4213 0.198 Uiso 0.50 1 calc PR
Cl1Z Cl 0.5973(2) 0.54621(11) 0.65127(7) 0.0775(6) Uani 1 1 d .
O1Z O 0.5963(13) 0.4761(5) 0.6246(3) 0.190(6) Uani 1 1 d .
O2Z O 0.6546(9) 0.6082(6) 0.6338(3) 0.167(5) Uani 1 1 d .
O3Z O 0.5803(7) 0.5420(5) 0.7044(2) 0.106(2) Uani 1 1 d .
O4Z O 0.5018(13) 0.5808(13) 0.6387(9) 0.283(9) Uani 1 1 d .
O1 O 0.3539(5) 0.5010(3) 0.7661(2) 0.0703(15) Uani 1 1 d .
Cl1X Cl 0.93136(19) 0.19457(18) 0.84816(12) 0.0979(8) Uani 1 1 d .
O1X O 1.0295(8) 0.1678(8) 0.8578(6) 0.195(6) Uani 1 1 d .
O2X O 0.9331(12) 0.2767(8) 0.8319(8) 0.255(9) Uani 1 1 d .
O3X O 0.911(2) 0.1668(16) 0.8017(10) 0.50(3) Uani 1 1 d D
O4X O 0.8473(14) 0.1856(16) 0.8767(10) 0.368(14) Uani 1 1 d D
Cl1Y Cl 0.23319(19) 0.5392(2) 0.90293(12) 0.1014(8) Uani 1 1 d D
O1Y O 0.2134(7) 0.4603(5) 0.8821(5) 0.151(4) Uani 1 1 d D
O2Y O 0.3094(14) 0.5805(11) 0.8789(5) 0.317(12) Uani 1 1 d D
O3Y O 0.1383(8) 0.5753(8) 0.9170(7) 0.227(7) Uani 1 1 d D
O4Y O 0.2539(16) 0.5475(17) 0.9556(4) 0.324(13) Uani 1 1 d D

loop_
_atom_site_aniso_label
_atom_site_aniso_U_11
_atom_site_aniso_U_22
_atom_site_aniso_U_33
_atom_site_aniso_U_23
_atom_site_aniso_U_13
_atom_site_aniso_U_12
Ru1 0.0407(2) 0.0450(2) 0.0372(2) -0.0012(2) -0.00308(19) -0.00303(19)
N1 0.054(3) 0.067(3) 0.050(3) 0.001(3) 0.007(2) 0.004(3)
C1 0.059(5) 0.090(6) 0.083(6) -0.001(5) 0.015(4) -0.008(4)
Ru2 0.0503(3) 0.0448(3) 0.0410(2) 0.0022(2) -0.0073(2) -0.0042(2)
N2 0.049(3) 0.045(3) 0.042(3) -0.010(2) -0.004(2) -0.002(2)
C2 0.096(7) 0.135(10) 0.101(8) -0.008(8) 0.055(6) -0.009(7)
Cl1 0.0504(8) 0.0502(8) 0.0497(9) 0.0005(7) -0.0147(6) -0.0066(6)
N3 0.044(3) 0.041(2) 0.042(2) 0.003(2) -0.003(2) -0.004(2)
C3 0.110(8) 0.128(9) 0.085(7) -0.016(7) 0.036(7) 0.010(8)
N4 0.056(3) 0.048(3) 0.053(3) 0.005(2) -0.009(2) -0.001(3)
C4 0.082(6) 0.112(7) 0.051(4) -0.017(5) 0.020(4) -0.001(5)
N5 0.055(3) 0.045(3) 0.046(3) 0.004(2) -0.011(2) -0.008(2)
C5 0.067(4) 0.070(5) 0.043(4) -0.012(3) 0.005(3) 0.005(4)
N6 0.064(4) 0.054(3) 0.045(3) 0.009(3) -0.008(2) -0.007(3)
C6 0.051(4) 0.059(4) 0.050(4) -0.007(3) -0.008(3) 0.005(3)
C7 0.073(5) 0.067(4) 0.056(4) -0.029(4) -0.010(4) 0.000(4)
N7 0.046(3) 0.059(3) 0.048(3) -0.003(3) -0.008(2) -0.003(3)
C8 0.085(6) 0.059(4) 0.074(5) -0.021(4) -0.006(4) -0.015(4)
N8 0.038(3) 0.053(3) 0.038(2) 0.001(2) -0.005(2) -0.008(2)
C9 0.067(4) 0.056(4) 0.082(5) -0.009(4) 0.008(4) -0.013(3)
N9 0.051(3) 0.044(3) 0.038(2) 0.000(2) 0.001(2) -0.010(2)
C10 0.050(4) 0.045(3) 0.055(4) -0.006(3) -0.001(3) -0.006(3)
N10 0.067(4) 0.044(3) 0.048(3) 0.004(2) -0.016(3) -0.007(2)
C11 0.053(4) 0.048(4) 0.049(4) 0.002(3) 0.007(3) 0.004(3)
C12 0.086(6) 0.060(4) 0.080(5) -0.002(4) 0.026(5) -0.015(4)
C13 0.100(7) 0.078(6) 0.075(5) 0.003(4) 0.042(5) -0.009(5)
C14 0.092(6) 0.067(5) 0.047(4) -0.003(4) 0.018(4) 0.006(4)
C15 0.060(4) 0.053(4) 0.042(3) -0.001(3) 0.003(3) -0.001(3)
C16 0.081(5) 0.054(4) 0.053(4) 0.006(3) -0.003(3) 0.011(4)
C17 0.090(6) 0.084(6) 0.053(4) 0.005(4) 0.015(4) 0.016(5)
C18 0.102(8) 0.116(8) 0.083(7) 0.017(6) 0.033(5) 0.041(7)
C19 0.059(5) 0.087(6) 0.090(6) 0.001(5) 0.014(4) 0.015(4)
C20 0.058(4) 0.044(3) 0.078(5) 0.001(3) -0.003(4) -0.002(3)
C21 0.058(4) 0.045(3) 0.063(4) 0.009(3) -0.019(3) -0.004(3)
C22 0.059(5) 0.077(5) 0.082(6) 0.005(5) -0.007(4) 0.001(4)
C23 0.077(6) 0.091(6) 0.082(6) 0.020(5) -0.030(5) 0.003(5)
C24 0.101(7) 0.082(6) 0.060(5) 0.024(4) -0.033(5) -0.011(5)
C25 0.073(5) 0.055(4) 0.059(4) 0.004(3) -0.017(3) -0.009(4)
C26 0.086(5) 0.065(4) 0.048(4) 0.001(3) -0.007(4) -0.003(4)
C27 0.135(9) 0.083(6) 0.045(4) 0.011(4) -0.009(5) 0.005(6)
C28 0.125(9) 0.115(8) 0.055(5) 0.016(5) 0.029(5) -0.003(7)
C29 0.095(7) 0.131(9) 0.077(6) 0.028(6) 0.013(5) 0.006(7)
C30 0.076(6) 0.080(5) 0.061(5) 0.008(4) 0.005(4) -0.004(4)
C31 0.061(5) 0.063(4) 0.068(5) -0.002(4) -0.017(4) 0.006(4)
C32 0.080(6) 0.077(5) 0.094(6) 0.006(5) -0.037(5) 0.022(5)
C33 0.073(6) 0.104(7) 0.079(6) 0.005(5) -0.014(5) 0.016(5)
C34 0.059(5) 0.078(5) 0.084(5) 0.011(4) -0.029(4) 0.002(4)
C35 0.045(4) 0.060(4) 0.048(3) 0.001(3) -0.011(3) -0.002(3)
C36 0.046(3) 0.055(4) 0.040(3) 0.001(3) -0.011(3) -0.016(3)
C37 0.057(4) 0.057(4) 0.051(4) 0.008(3) -0.011(3) -0.016(3)
C38 0.053(4) 0.052(4) 0.046(3) 0.004(3) -0.004(3) -0.016(3)
C39 0.074(5) 0.046(3) 0.050(4) 0.000(3) -0.003(3) -0.017(3)
C40 0.080(6) 0.076(5) 0.078(5) -0.004(4) -0.008(4) -0.031(4)
C41 0.106(7) 0.052(4) 0.117(8) 0.012(5) -0.014(6) -0.027(4)
C42 0.128(8) 0.047(4) 0.084(6) 0.016(4) -0.033(6) -0.017(5)
C43 0.087(6) 0.050(4) 0.068(5) 0.006(4) -0.007(4) -0.006(4)
O1S 0.25(3) 0.073(9) 0.174(18) -0.048(11) -0.091(18) 0.047(12)
C1S 0.103(15) 0.082(13) 0.132(18) 0.032(13) -0.014(13) 0.023(12)
C2S 0.17(2) 0.061(11) 0.067(11) -0.006(9) 0.011(12) 0.044(12)
C3S 0.093(14) 0.096(14) 0.113(16) -0.015(13) -0.004(13) -0.004(11)
O1T 0.072(7) 0.134(11) 0.062(6) 0.011(7) 0.015(6) 0.034(8)
C2T 0.094(12) 0.042(7) 0.051(8) 0.006(6) 0.016(8) 0.020(7)
C1T 0.097(14) 0.098(14) 0.079(12) 0.014(11) -0.016(10) 0.004(11)
C3T 0.108(18) 0.092(15) 0.20(3) 0.027(17) 0.044(19) 0.024(14)
Cl1Z 0.1243(18) 0.0554(10) 0.0527(10) -0.0070(8) -0.0031(12) -0.0082(11)
O1Z 0.407(19) 0.077(5) 0.087(5) -0.004(4) 0.041(9) -0.045(8)
O2Z 0.254(12) 0.126(6) 0.123(7) -0.062(5) 0.083(7) -0.100(8)
O3Z 0.140(6) 0.115(5) 0.062(4) -0.013(4) 0.018(4) -0.004(5)
O4Z 0.205(15) 0.254(19) 0.39(3) -0.003(19) -0.073(18) 0.000(15)
O1 0.087(4) 0.064(3) 0.060(3) -0.006(2) -0.025(3) -0.019(3)
Cl1X 0.0754(16) 0.1120(19) 0.1064(18) 0.0287(16) -0.0115(14) -0.0088(13)
O1X 0.108(7) 0.210(12) 0.268(14) 0.115(11) -0.031(8) 0.005(8)
O2X 0.233(15) 0.130(9) 0.40(2) 0.071(12) -0.135(16) 0.002(9)
O3X 0.59(4) 0.47(3) 0.43(3) -0.34(3) -0.39(3) 0.36(3)
O4X 0.208(17) 0.46(4) 0.43(3) 0.05(3) 0.12(2) -0.11(2)
Cl1Y 0.0657(14) 0.125(2) 0.114(2) 0.0148(17) -0.0008(13) -0.0230(14)
O1Y 0.120(7) 0.107(6) 0.225(11) -0.025(7) 0.006(7) -0.017(5)
O2Y 0.344(19) 0.41(2) 0.196(11) -0.175(14) 0.165(13) -0.295(19)
O3Y 0.168(11) 0.175(11) 0.34(2) -0.098(13) 0.026(13) 0.016(9)
O4Y 0.27(2) 0.55(4) 0.150(13) 0.004(18) -0.021(13) -0.01(2)

loop_
_atom_type_symbol
_atom_type_description
_atom_type_scat_dispersion_real
_atom_type_scat_dispersion_imag
_atom_type_scat_source
C C 0.0033 0.0016 'International Tables Vol C Tables 4.2.6.8 and 6.1.1.4'
H H 0.0000 0.0000 'International Tables Vol C Tables 4.2.6.8 and 6.1.1.4'
N N 0.0061 0.0033 'International Tables Vol C Tables 4.2.6.8 and 6.1.1.4'
O O 0.0106 0.0060 'International Tables Vol C Tables 4.2.6.8 and 6.1.1.4'
Cl Cl 0.1484 0.1585 'International Tables Vol C Tables 4.2.6.8 and 6.1.1.4'
Ru Ru -1.2594 0.8363 'International Tables Vol C Tables 4.2.6.8 and 6.1.1.4'

loop_
_geom_angle_atom_site_label_1
_geom_angle_atom_site_label_2
_geom_angle_atom_site_label_3
_geom_angle
N8 Ru1 N2 179.0(2)
N8 Ru1 N7 76.5(2)
N2 Ru1 N7 104.4(2)
N8 Ru1 N3 102.4(2)
N2 Ru1 N3 77.6(2)
N7 Ru1 N3 91.5(2)
N8 Ru1 N1 102.4(2)
N2 Ru1 N1 77.7(2)
N7 Ru1 N1 90.6(2)
N3 Ru1 N1 155.0(2)
N8 Ru1 Cl1 89.79(15)
N2 Ru1 Cl1 89.23(16)
N7 Ru1 Cl1 166.28(16)
N3 Ru1 Cl1 92.61(14)
N1 Ru1 Cl1 91.11(17)
C1 N1 C5 119.8(7)
C1 N1 Ru1 126.0(6)
C5 N1 Ru1 114.2(5)
N1 C1 C2 120.5(9)
N9 Ru2 N5 174.4(2)
N9 Ru2 N4 101.2(2)
N5 Ru2 N4 78.2(2)
N9 Ru2 N10 77.1(2)
N5 Ru2 N10 97.4(2)
N4 Ru2 N10 94.2(2)
N9 Ru2 N6 101.6(2)
N5 Ru2 N6 79.1(2)
N4 Ru2 N6 157.2(2)
N10 Ru2 N6 89.7(2)
N9 Ru2 Cl1 89.18(14)
N5 Ru2 Cl1 96.33(15)
N4 Ru2 Cl1 89.37(16)
N10 Ru2 Cl1 166.29(16)
N6 Ru2 Cl1 92.08(17)
C10 N2 C6 121.8(6)
C10 N2 Ru1 119.9(4)
C6 N2 Ru1 117.9(5)
C1 C2 C3 119.8(10)
Ru1 Cl1 Ru2 103.42(6)
C15 N3 C11 118.0(5)
C15 N3 Ru1 127.1(4)
C11 N3 Ru1 114.9(4)
C4 C3 C2 118.2(9)
C16 N4 C20 117.1(6)
C16 N4 Ru2 128.0(5)
C20 N4 Ru2 114.8(5)
C3 C4 C5 121.4(10)
C21 N5 C25 123.4(6)
C21 N5 Ru2 119.6(4)
C25 N5 Ru2 116.9(5)
N1 C5 C4 120.2(8)
N1 C5 C6 115.2(6)
C4 C5 C6 124.6(8)
C30 N6 C26 118.3(7)
C30 N6 Ru2 128.7(5)
C26 N6 Ru2 112.9(5)
N2 C6 C7 118.1(7)
N2 C6 C5 114.3(6)
C7 C6 C5 127.6(7)
C8 C7 C6 119.6(7)
C31 N7 C35 118.2(6)
C31 N7 Ru1 125.9(5)
C35 N7 Ru1 115.8(4)
C9 C8 C7 120.6(7)
C36 N8 N9 109.9(5)
C36 N8 Ru1 121.8(4)
N9 N8 Ru1 128.3(4)
C8 C9 C10 119.2(7)
C38 N9 N8 109.3(5)
C38 N9 Ru2 121.5(4)
N8 N9 Ru2 129.3(4)
N2 C10 C9 120.7(6)
N2 C10 C11 112.5(5)
C9 C10 C11 126.8(7)
C43 N10 C39 118.7(6)
C43 N10 Ru2 126.7(5)
C39 N10 Ru2 114.3(4)
N3 C11 C12 120.8(6)
N3 C11 C10 114.9(5)
C12 C11 C10 124.3(6)
C13 C12 C11 119.3(7)
C14 C13 C12 120.9(7)
C13 C14 C15 118.3(7)
N3 C15 C14 122.6(6)
N4 C16 C17 123.9(8)
C16 C17 C18 118.9(8)
C17 C18 C19 119.9(9)
C18 C19 C20 119.3(9)
C19 C20 N4 120.8(7)
C19 C20 C21 125.7(7)
N4 C20 C21 113.5(6)
N5 C21 C22 120.0(7)
N5 C21 C20 113.8(6)
C22 C21 C20 126.2(7)
C23 C22 C21 119.6(9)
C24 C23 C22 118.4(8)
C23 C24 C25 122.4(8)
N5 C25 C24 116.1(8)
N5 C25 C26 114.5(6)
C24 C25 C26 129.5(8)
N6 C26 C25 116.5(6)
N6 C26 C27 119.5(8)
C25 C26 C27 123.9(8)
C28 C27 C26 118.5(9)
C29 C28 C27 120.0(9)
C28 C29 C30 117.8(10)
N6 C30 C29 125.7(9)
N7 C31 C32 121.0(7)
C33 C32 C31 121.5(8)
C32 C33 C34 118.5(8)
C35 C34 C33 118.2(8)
C34 C35 N7 122.5(7)
C34 C35 C36 125.2(6)
N7 C35 C36 112.3(5)
N8 C36 C35 113.5(5)
N8 C36 C37 108.6(6)
C35 C36 C37 137.8(6)
O1 C37 C38 128.7(6)
O1 C37 C36 128.8(6)
C38 C37 C36 102.5(5)
N9 C38 C39 112.5(6)
N9 C38 C37 109.7(6)
C39 C38 C37 137.8(6)
N10 C39 C40 121.5(7)
N10 C39 C38 114.4(5)
C40 C39 C38 124.2(7)
C41 C40 C39 117.3(8)
C42 C41 C40 121.2(8)
C41 C42 C43 118.9(8)
N10 C43 C42 122.5(8)
O1S C2S C1S 118(2)
O1S C2S C3S 128(2)
C1S C2S C3S 114.0(16)
O1T C2T C3T 121.8(18)
O1T C2T C1T 124.3(16)
C3T C2T C1T 112.9(18)
O2Z Cl1Z O1Z 118.7(6)
O2Z Cl1Z O3Z 117.4(5)
O1Z Cl1Z O3Z 117.7(5)
O2Z Cl1Z O4Z 96.3(10)
O1Z Cl1Z O4Z 102.5(11)
O3Z Cl1Z O4Z 96.2(11)
O3X Cl1X O4X 107.7(18)
O3X Cl1X O1X 104.1(12)
O4X Cl1X O1X 129.0(13)
O3X Cl1X O2X 93.4(15)
O4X Cl1X O2X 106.6(14)
O1X Cl1X O2X 110.1(8)
O2Y Cl1Y O4Y 105.1(12)
O2Y Cl1Y O3Y 123.5(12)
O4Y Cl1Y O3Y 82.9(10)
O2Y Cl1Y O1Y 114.3(8)
O4Y Cl1Y O1Y 119.5(12)
O3Y Cl1Y O1Y 108.5(7)

loop_
_geom_bond_atom_site_label_1
_geom_bond_atom_site_label_2
_geom_bond_distance
Ru1 N8 1.943(5)
Ru1 N2 2.005(5)
Ru1 N7 2.065(5)
Ru1 N3 2.068(5)
Ru1 N1 2.081(6)
Ru1 Cl1 2.4399(17)
N1 C1 1.318(10)
N1 C5 1.360(9)
C1 C2 1.390(13)
Ru2 N9 1.951(5)
Ru2 N5 2.000(5)
Ru2 N4 2.048(6)
Ru2 N10 2.052(5)
Ru2 N6 2.067(6)
Ru2 Cl1 2.4430(18)
N2 C10 1.334(8)
N2 C6 1.346(8)
C2 C3 1.401(16)
N3 C15 1.355(8)
N3 C11 1.371(8)
C3 C4 1.315(14)
N4 C16 1.340(9)
N4 C20 1.391(9)
C4 C5 1.389(10)
N5 C21 1.310(9)
N5 C25 1.355(9)
C5 C6 1.432(11)
N6 C30 1.304(10)
N6 C26 1.371(9)
C6 C7 1.409(10)
C7 C8 1.363(12)
N7 C31 1.328(9)
N7 C35 1.375(8)
C8 C9 1.351(11)
N8 C36 1.321(8)
N8 N9 1.393(7)
C9 C10 1.374(9)
N9 C38 1.316(8)
C10 C11 1.465(9)
N10 C43 1.334(9)
N10 C39 1.374(9)
C11 C12 1.386(10)
C12 C13 1.363(11)
C13 C14 1.363(12)
C14 C15 1.379(10)
C16 C17 1.359(11)
C17 C18 1.366(14)
C18 C19 1.376(13)
C19 C20 1.381(11)
C20 C21 1.465(10)
C21 C22 1.386(10)
C22 C23 1.369(12)
C23 C24 1.347(14)
C24 C25 1.399(11)
C25 C26 1.417(12)
C26 C27 1.423(11)
C27 C28 1.398(15)
C28 C29 1.353(15)
C29 C30 1.370(12)
C31 C32 1.388(11)
C32 C33 1.334(13)
C33 C34 1.412(12)
C34 C35 1.360(10)
C35 C36 1.435(10)
C36 C37 1.468(9)
C37 O1 1.302(8)
C37 C38 1.451(10)
C38 C39 1.423(10)
C39 C40 1.402(10)
C40 C41 1.380(13)
C41 C42 1.368(13)
C42 C43 1.373(11)
O1S C2S 1.07(2)
C1S C2S 1.48(3)
C2S C3S 1.50(3)
O1T C2T 1.170(18)
C2T C3T 1.45(3)
C2T C1T 1.52(3)
Cl1Z O2Z 1.333(8)
Cl1Z O1Z 1.333(8)
Cl1Z O3Z 1.390(6)
Cl1Z O4Z 1.400(18)
Cl1X O3X 1.307(16)
Cl1X O4X 1.324(18)
Cl1X O1X 1.369(10)
Cl1X O2X 1.402(13)
Cl1Y O2Y 1.347(8)
Cl1Y O4Y 1.392(9)
Cl1Y O3Y 1.411(8)
Cl1Y O1Y 1.416(7)

loop_
_geom_torsion_atom_site_label_1
_geom_torsion_atom_site_label_2
_geom_torsion_atom_site_label_3
_geom_torsion_atom_site_label_4
_geom_torsion
N8 Ru1 N1 C1 -8.3(7)
N2 Ru1 N1 C1 172.7(7)
N7 Ru1 N1 C1 68.0(7)
N3 Ru1 N1 C1 163.1(6)
Cl1 Ru1 N1 C1 -98.4(7)
N8 Ru1 N1 C5 172.0(5)
N2 Ru1 N1 C5 -7.0(5)
N7 Ru1 N1 C5 -111.6(5)
N3 Ru1 N1 C5 -16.6(8)
Cl1 Ru1 N1 C5 82.0(5)
C5 N1 C1 C2 -0.2(13)
Ru1 N1 C1 C2 -179.8(8)
N8 Ru1 N2 C10 86(13)
N7 Ru1 N2 C10 -92.2(5)
N3 Ru1 N2 C10 -3.9(5)
N1 Ru1 N2 C10 -179.7(5)
Cl1 Ru1 N2 C10 89.0(5)
N8 Ru1 N2 C6 -87(13)
N7 Ru1 N2 C6 95.0(5)
N3 Ru1 N2 C6 -176.6(5)
N1 Ru1 N2 C6 7.5(5)
Cl1 Ru1 N2 C6 -83.8(5)
N1 C1 C2 C3 -2.9(18)
N8 Ru1 Cl1 Ru2 -0.76(15)
N2 Ru1 Cl1 Ru2 179.29(16)
N7 Ru1 Cl1 Ru2 4.3(7)
N3 Ru1 Cl1 Ru2 -103.15(14)
N1 Ru1 Cl1 Ru2 101.59(18)
N9 Ru2 Cl1 Ru1 -0.15(15)
N5 Ru2 Cl1 Ru1 179.06(16)
N4 Ru2 Cl1 Ru1 101.05(15)
N10 Ru2 Cl1 Ru1 -4.4(7)
N6 Ru2 Cl1 Ru1 -101.69(17)
N8 Ru1 N3 C15 4.0(5)
N2 Ru1 N3 C15 -177.0(6)
N7 Ru1 N3 C15 -72.5(5)
N1 Ru1 N3 C15 -167.4(5)
Cl1 Ru1 N3 C15 94.4(5)
N8 Ru1 N3 C11 -176.0(4)
N2 Ru1 N3 C11 3.0(4)
N7 Ru1 N3 C11 107.5(5)
N1 Ru1 N3 C11 12.6(7)
Cl1 Ru1 N3 C11 -85.6(4)
C1 C2 C3 C4 3.5(19)
N9 Ru2 N4 C16 7.8(6)
N5 Ru2 N4 C16 -177.8(6)
N10 Ru2 N4 C16 85.5(6)
N6 Ru2 N4 C16 -175.1(6)
Cl1 Ru2 N4 C16 -81.2(6)
N9 Ru2 N4 C20 -175.3(4)
N5 Ru2 N4 C20 -1.0(4)
N10 Ru2 N4 C20 -97.6(5)
N6 Ru2 N4 C20 1.8(9)
Cl1 Ru2 N4 C20 95.6(4)
C2 C3 C4 C5 -1.0(18)
N9 Ru2 N5 C21 82(2)
N4 Ru2 N5 C21 -2.2(5)
N10 Ru2 N5 C21 90.6(5)
N6 Ru2 N5 C21 178.9(5)
Cl1 Ru2 N5 C21 -90.2(5)
N9 Ru2 N5 C25 -94(2)
N4 Ru2 N5 C25 -177.9(5)
N10 Ru2 N5 C25 -85.1(5)
N6 Ru2 N5 C25 3.2(5)
Cl1 Ru2 N5 C25 94.1(5)
C1 N1 C5 C4 2.7(11)
Ru1 N1 C5 C4 -177.6(7)
C1 N1 C5 C6 -174.0(7)
Ru1 N1 C5 C6 5.6(8)
C3 C4 C5 N1 -2.1(14)
C3 C4 C5 C6 174.3(10)
N9 Ru2 N6 C30 -4.7(7)
N5 Ru2 N6 C30 -179.1(7)
N4 Ru2 N6 C30 178.2(7)
N10 Ru2 N6 C30 -81.5(7)
Cl1 Ru2 N6 C30 84.9(7)
N9 Ru2 N6 C26 172.9(5)
N5 Ru2 N6 C26 -1.4(5)
N4 Ru2 N6 C26 -4.2(9)
N10 Ru2 N6 C26 96.1(5)
Cl1 Ru2 N6 C26 -97.5(5)
C10 N2 C6 C7 3.1(9)
Ru1 N2 C6 C7 175.7(5)
C10 N2 C6 C5 -179.4(6)
Ru1 N2 C6 C5 -6.8(8)
N1 C5 C6 N2 0.5(9)
C4 C5 C6 N2 -176.1(8)
N1 C5 C6 C7 177.6(7)
C4 C5 C6 C7 1.1(13)
N2 C6 C7 C8 -0.1(11)
C5 C6 C7 C8 -177.2(8)
N8 Ru1 N7 C31 178.6(7)
N2 Ru1 N7 C31 -1.4(7)
N3 Ru1 N7 C31 -79.0(6)
N1 Ru1 N7 C31 76.0(7)
Cl1 Ru1 N7 C31 173.3(5)
N8 Ru1 N7 C35 0.7(5)
N2 Ru1 N7 C35 -179.3(5)
N3 Ru1 N7 C35 103.1(5)
N1 Ru1 N7 C35 -101.8(5)
Cl1 Ru1 N7 C35 -4.5(10)
C6 C7 C8 C9 -2.0(13)
N2 Ru1 N8 C36 -178(100)
N7 Ru1 N8 C36 0.6(5)
N3 Ru1 N8 C36 -88.0(5)
N1 Ru1 N8 C36 88.3(5)
Cl1 Ru1 N8 C36 179.4(5)
N2 Ru1 N8 N9 5(14)
N7 Ru1 N8 N9 -176.5(5)
N3 Ru1 N8 N9 94.8(5)
N1 Ru1 N8 N9 -88.9(5)
Cl1 Ru1 N8 N9 2.2(5)
C7 C8 C9 C10 1.0(13)
C36 N8 N9 C38 -0.6(7)
Ru1 N8 N9 C38 176.8(4)
C36 N8 N9 Ru2 179.4(4)
Ru1 N8 N9 Ru2 -3.2(7)
N5 Ru2 N9 C38 10(2)
N4 Ru2 N9 C38 92.5(5)
N10 Ru2 N9 C38 0.7(5)
N6 Ru2 N9 C38 -86.3(5)
Cl1 Ru2 N9 C38 -178.3(5)
N5 Ru2 N9 N8 -170(2)
N4 Ru2 N9 N8 -87.4(5)
N10 Ru2 N9 N8 -179.3(5)
N6 Ru2 N9 N8 93.7(5)
Cl1 Ru2 N9 N8 1.8(5)
C6 N2 C10 C9 -4.2(10)
Ru1 N2 C10 C9 -176.7(6)
C6 N2 C10 C11 176.3(6)
Ru1 N2 C10 C11 3.8(7)
C8 C9 C10 N2 2.0(12)
C8 C9 C10 C11 -178.5(8)
N9 Ru2 N10 C43 -176.9(7)
N5 Ru2 N10 C43 4.0(7)
N4 Ru2 N10 C43 82.5(7)
N6 Ru2 N10 C43 -75.0(7)
Cl1 Ru2 N10 C43 -172.6(6)
N9 Ru2 N10 C39 -3.4(5)
N5 Ru2 N10 C39 177.5(5)
N4 Ru2 N10 C39 -103.9(5)
N6 Ru2 N10 C39 98.5(5)
Cl1 Ru2 N10 C39 0.9(11)
C15 N3 C11 C12 -1.7(10)
Ru1 N3 C11 C12 178.3(6)
C15 N3 C11 C10 178.0(6)
Ru1 N3 C11 C10 -2.0(7)
N2 C10 C11 N3 -1.0(8)
C9 C10 C11 N3 179.5(7)
N2 C10 C11 C12 178.7(7)
C9 C10 C11 C12 -0.8(12)
N3 C11 C12 C13 0.3(13)
C10 C11 C12 C13 -179.4(8)
C11 C12 C13 C14 1.2(15)
C12 C13 C14 C15 -1.3(14)
C11 N3 C15 C14 1.6(10)
Ru1 N3 C15 C14 -178.4(5)
C13 C14 C15 N3 -0.1(12)
C20 N4 C16 C17 -2.2(11)
Ru2 N4 C16 C17 174.6(6)
N4 C16 C17 C18 0.4(14)
C16 C17 C18 C19 2.7(16)
C17 C18 C19 C20 -3.9(16)
C18 C19 C20 N4 2.1(13)
C18 C19 C20 C21 -177.8(9)
C16 N4 C20 C19 0.9(10)
Ru2 N4 C20 C19 -176.3(6)
C16 N4 C20 C21 -179.2(6)
Ru2 N4 C20 C21 3.6(7)
C25 N5 C21 C22 2.7(10)
Ru2 N5 C21 C22 -172.7(6)
C25 N5 C21 C20 -179.9(6)
Ru2 N5 C21 C20 4.7(8)
C19 C20 C21 N5 174.6(7)
N4 C20 C21 N5 -5.2(8)
C19 C20 C21 C22 -8.2(12)
N4 C20 C21 C22 171.9(7)
N5 C21 C22 C23 -3.4(12)
C20 C21 C22 C23 179.6(8)
C21 C22 C23 C24 3.1(14)
C22 C23 C24 C25 -2.2(15)
C21 N5 C25 C24 -1.7(10)
Ru2 N5 C25 C24 173.8(6)
C21 N5 C25 C26 -179.9(6)
Ru2 N5 C25 C26 -4.3(8)
C23 C24 C25 N5 1.5(13)
C23 C24 C25 C26 179.3(9)
C30 N6 C26 C25 177.5(7)
Ru2 N6 C26 C25 -0.4(9)
C30 N6 C26 C27 -0.9(11)
Ru2 N6 C26 C27 -178.9(6)
N5 C25 C26 N6 3.0(10)
C24 C25 C26 N6 -174.8(8)
N5 C25 C26 C27 -178.6(7)
C24 C25 C26 C27 3.6(14)
N6 C26 C27 C28 1.4(13)
C25 C26 C27 C28 -176.9(9)
C26 C27 C28 C29 -0.3(17)
C27 C28 C29 C30 -1.2(18)
C26 N6 C30 C29 -0.7(14)
Ru2 N6 C30 C29 176.8(8)
C28 C29 C30 N6 1.9(17)
C35 N7 C31 C32 2.1(12)
Ru1 N7 C31 C32 -175.7(6)
N7 C31 C32 C33 -2.2(15)
C31 C32 C33 C34 0.0(16)
C32 C33 C34 C35 2.1(14)
C33 C34 C35 N7 -2.2(13)
C33 C34 C35 C36 177.7(8)
C31 N7 C35 C34 0.1(11)
Ru1 N7 C35 C34 178.1(6)
C31 N7 C35 C36 -179.8(7)
Ru1 N7 C35 C36 -1.8(7)
N9 N8 C36 C35 175.9(5)
Ru1 N8 C36 C35 -1.8(8)
N9 N8 C36 C37 -0.9(7)
Ru1 N8 C36 C37 -178.6(4)
C34 C35 C36 N8 -177.7(7)
N7 C35 C36 N8 2.2(8)
C34 C35 C36 C37 -2.2(14)
N7 C35 C36 C37 177.7(8)
N8 C36 C37 O1 -178.1(7)
C35 C36 C37 O1 6.2(14)
N8 C36 C37 C38 2.0(7)
C35 C36 C37 C38 -173.7(8)
N8 N9 C38 C39 -178.0(5)
Ru2 N9 C38 C39 2.0(8)
N8 N9 C38 C37 1.9(7)
Ru2 N9 C38 C37 -178.0(4)
O1 C37 C38 N9 177.7(7)
C36 C37 C38 N9 -2.4(7)
O1 C37 C38 C39 -2.4(15)
C36 C37 C38 C39 177.5(8)
C43 N10 C39 C40 -0.2(11)
Ru2 N10 C39 C40 -174.3(6)
C43 N10 C39 C38 179.6(7)
Ru2 N10 C39 C38 5.5(8)
N9 C38 C39 N10 -4.9(9)
C37 C38 C39 N10 175.2(8)
N9 C38 C39 C40 174.9(7)
C37 C38 C39 C40 -5.0(14)
N10 C39 C40 C41 0.5(13)
C38 C39 C40 C41 -179.2(9)
C39 C40 C41 C42 -1.7(16)
C40 C41 C42 C43 2.5(17)
C39 N10 C43 C42 1.0(12)
Ru2 N10 C43 C42 174.3(7)
C41 C42 C43 N10 -2.2(15)
